data_4063137
_journal_name_full Organometallics
_journal_paper_doi 10.1021/om049912q
_journal_year 2004
_chemical_formula_moiety 'C11 H18 F N Sn'
_chemical_formula_sum 'C11 H18 F N Sn'
_chemical_formula_weight 301.95
_space_group_IT_number 14
_symmetry_cell_setting monoclinic
_symmetry_space_group_name_Hall '-P 2yn'
_symmetry_space_group_name_H-M 'P 1 21/n 1'
_cell_angle_alpha 90.00
_cell_angle_beta 111.3990(13)
_cell_angle_gamma 90.00
_cell_formula_units_Z 4
_cell_length_a 9.5540(2)
_cell_length_b 12.6330(3)
_cell_length_c 11.1640(2)
_cell_measurement_temperature 150(2)
_cell_volume 1254.56(5)
_diffrn_ambient_temperature 150(2)
_exptl_crystal_density_diffrn 1.599
_cod_original_sg_symbol_H-M 'P 21/n'
_cod_database_code 4063137

loop_
_symmetry_equiv_pos_as_xyz
'x, y, z'
'-x+1/2, y+1/2, -z+1/2'
'-x, -y, -z'
'x-1/2, -y-1/2, z-1/2'

loop_
_atom_site_label
_atom_site_type_symbol
_atom_site_fract_x
_atom_site_fract_y
_atom_site_fract_z
_atom_site_U_iso_or_equiv
_atom_site_adp_type
_atom_site_occupancy
_atom_site_symmetry_multiplicity
_atom_site_calc_flag
_atom_site_refinement_flags
_atom_site_disorder_assembly
_atom_site_disorder_group
Sn1 Sn 0.257288(12) 0.171580(8) 0.421103(10) 0.02128(5) Uani 1 1 d . . .
C1 C 0.4015(2) 0.15669(13) 0.31463(18) 0.0261(4) Uani 1 1 d . . .
C2 C 0.3465(2) 0.09954(14) 0.19989(18) 0.0297(4) Uani 1 1 d . . .
C3 C 0.4325(3) 0.09100(19) 0.1223(2) 0.0445(5) Uani 1 1 d . . .
H3 H 0.3960 0.0531 0.0457 0.053 Uiso 1 1 calc R . .
C4 C 0.5724(3) 0.1392(2) 0.1600(3) 0.0542(7) Uani 1 1 d . . .
H4 H 0.6295 0.1335 0.1083 0.065 Uiso 1 1 calc R . .
C5 C 0.6272(3) 0.19530(19) 0.2729(3) 0.0490(6) Uani 1 1 d . . .
H5 H 0.7211 0.2274 0.2975 0.059 Uiso 1 1 calc R . .
C6 C 0.5426(2) 0.20415(15) 0.3506(2) 0.0353(4) Uani 1 1 d . . .
H6 H 0.5803 0.2421 0.4271 0.042 Uiso 1 1 calc R . .
C7 C 0.1914(2) 0.05171(15) 0.15819(17) 0.0315(4) Uani 1 1 d . . .
H7A H 0.1180 0.1027 0.1071 0.038 Uiso 1 1 calc R . .
H7B H 0.1864 -0.0099 0.1050 0.038 Uiso 1 1 calc R . .
C8 C 0.2388(2) -0.07637(14) 0.3294(2) 0.0346(4) Uani 1 1 d . . .
H8A H 0.2129 -0.0974 0.4013 0.052 Uiso 1 1 calc R . .
H8B H 0.3448 -0.0627 0.3581 0.052 Uiso 1 1 calc R . .
H8C H 0.2131 -0.1320 0.2666 0.052 Uiso 1 1 calc R . .
C9 C -0.0076(2) 0.00133(16) 0.2326(2) 0.0390(5) Uani 1 1 d . . .
H9A H -0.0359 -0.0577 0.1745 0.059 Uiso 1 1 calc R . .
H9B H -0.0618 0.0632 0.1906 0.059 Uiso 1 1 calc R . .
H9C H -0.0310 -0.0140 0.3074 0.059 Uiso 1 1 calc R . .
C10 C 0.0537(2) 0.25797(16) 0.33886(19) 0.0340(4) Uani 1 1 d . . .
H10A H -0.0160 0.2361 0.3779 0.051 Uiso 1 1 calc R . .
H10B H 0.0113 0.2446 0.2480 0.051 Uiso 1 1 calc R . .
H10C H 0.0738 0.3323 0.3536 0.051 Uiso 1 1 calc R . .
C11 C 0.2759(2) 0.07624(16) 0.58315(17) 0.0336(4) Uani 1 1 d . . .
H11A H 0.3674 0.0361 0.6084 0.050 Uiso 1 1 calc R . .
H11B H 0.1918 0.0288 0.5611 0.050 Uiso 1 1 calc R . .
H11C H 0.2769 0.1208 0.6531 0.050 Uiso 1 1 calc R . .
F1 F 0.37532(13) 0.29652(9) 0.52507(11) 0.0362(3) Uani 1 1 d . . .
N1 N 0.15511(17) 0.02049(11) 0.27137(14) 0.0262(3) Uani 1 1 d . . .

loop_
_atom_site_aniso_label
_atom_site_aniso_U_11
_atom_site_aniso_U_22
_atom_site_aniso_U_33
_atom_site_aniso_U_23
_atom_site_aniso_U_13
_atom_site_aniso_U_12
Sn1 0.02035(7) 0.02136(7) 0.02101(7) 0.00075(4) 0.00624(5) -0.00099(4)
C1 0.0236(9) 0.0246(8) 0.0330(9) 0.0101(7) 0.0138(7) 0.0044(6)
C2 0.0326(10) 0.0299(9) 0.0306(9) 0.0104(7) 0.0164(8) 0.0090(7)
C3 0.0542(14) 0.0502(13) 0.0406(11) 0.0151(10) 0.0309(11) 0.0185(11)
C4 0.0512(14) 0.0633(15) 0.0678(16) 0.0336(14) 0.0453(13) 0.0229(12)
C5 0.0301(11) 0.0471(12) 0.0773(18) 0.0315(12) 0.0286(12) 0.0085(9)
C6 0.0266(9) 0.0281(9) 0.0509(12) 0.0161(9) 0.0138(9) 0.0034(7)
C7 0.0373(10) 0.0330(9) 0.0237(8) -0.0009(7) 0.0104(8) 0.0041(8)
C8 0.0409(11) 0.0228(8) 0.0383(10) 0.0001(8) 0.0122(9) 0.0001(8)
C9 0.0289(10) 0.0365(11) 0.0471(12) -0.0038(9) 0.0085(9) -0.0098(8)
C10 0.0258(9) 0.0376(10) 0.0341(10) -0.0026(8) 0.0057(8) 0.0075(8)
C11 0.0425(11) 0.0341(10) 0.0271(9) 0.0057(7) 0.0161(8) -0.0019(8)
F1 0.0395(6) 0.0294(5) 0.0304(6) -0.0061(5) 0.0016(5) -0.0094(5)
N1 0.0261(7) 0.0241(7) 0.0277(7) -0.0008(6) 0.0090(6) -0.0018(6)

loop_
_geom_bond_atom_site_label_1
_geom_bond_atom_site_label_2
_geom_bond_distance
_geom_bond_site_symmetry_2
_geom_bond_publ_flag
Sn1 F1 2.0384(10) . ?
Sn1 C10 2.1248(18) . ?
Sn1 C11 2.1261(17) . ?
Sn1 C1 2.1313(18) . ?
Sn1 N1 2.4899(14) . ?
C1 C6 1.393(3) . ?
C1 C2 1.395(3) . ?
C2 C3 1.398(3) . ?
C2 C7 1.508(3) . ?
C3 C4 1.388(4) . ?
C3 H3 0.9300 . ?
C4 C5 1.372(4) . ?
C4 H4 0.9300 . ?
C5 C6 1.389(3) . ?
C5 H5 0.9300 . ?
C6 H6 0.9300 . ?
C7 N1 1.481(2) . ?
C7 H7A 0.9700 . ?
C7 H7B 0.9700 . ?
C8 N1 1.476(2) . ?
C8 H8A 0.9600 . ?
C8 H8B 0.9600 . ?
C8 H8C 0.9600 . ?
C9 N1 1.473(2) . ?
C9 H9A 0.9600 . ?
C9 H9B 0.9600 . ?
C9 H9C 0.9600 . ?
C10 H10A 0.9600 . ?
C10 H10B 0.9600 . ?
C10 H10C 0.9600 . ?
C11 H11A 0.9600 . ?
C11 H11B 0.9600 . ?
C11 H11C 0.9600 . ?
